data_9006397
loop_
_publ_author_name
'Muller-Sommer M'
'Hock, R.'
'Kirfel, A.'

_publ_section_title
;
 Rietveld refinement study of the cation distribution in (Co, Mg)-olivine
 solid solution
 Sample: M87
;
_journal_name_full 'Physics and Chemistry of Minerals'
_journal_page_first 17
_journal_page_last 23
_journal_paper_doi 10.1007/s002690050013
_journal_volume 24
_journal_year 1997
_chemical_formula_sum 'Co0.249 Mg1.749 O4 Si'
_chemical_name_mineral Olivine
_space_group_IT_number 62
_symmetry_space_group_name_Hall '-P 2c 2ab'
_symmetry_space_group_name_H-M 'P b n m'
_cell_angle_alpha 90
_cell_angle_beta 90
_cell_angle_gamma 90
_cell_length_a 4.7585
_cell_length_b 10.2148
_cell_length_c 5.9846
_cell_formula_units_Z 4
_cell_volume 290.894
_database_code_amcsd 0007979
_exptl_crystal_density_diffrn 3.408
_cod_original_formula_sum 'Co.249 Mg1.749 Si O4'
_cod_database_code 9006397

loop_
_space_group_symop_operation_xyz
x,y,z
x,y,1/2-z
-x,-y,1/2+z
1/2+x,1/2-y,1/2+z
1/2-x,1/2+y,1/2-z
1/2-x,1/2+y,z
1/2+x,1/2-y,-z
-x,-y,-z

loop_
_atom_site_label
_atom_site_fract_x
_atom_site_fract_y
_atom_site_fract_z
_atom_site_occupancy
_atom_site_U_iso_or_equiv
CoM1 0.00000 0.00000 0.00000 0.19300 0.00659
MgM1 0.00000 0.00000 0.00000 0.80600 0.00659
CoM2 0.99160 0.27710 0.25000 0.05600 0.00519
MgM2 0.99160 0.27710 0.25000 0.94300 0.00519
Si 0.42760 0.09330 0.25000 1.00000 0.00431
O1 0.76240 0.09390 0.25000 1.00000 0.00595
O2 0.21870 0.45150 0.25000 1.00000 0.00595
O3 0.28040 0.16340 0.03760 1.00000 0.00646

loop_
_cod_related_entry_id
_cod_related_entry_database
_cod_related_entry_code
1 AMCSD 0007979
